data_2235641
loop_
_publ_author_name
'Asiri, Abdullah M.'
'Faidallah, Hassan M.'
'Alamry, Khalid A.'
'Ng, Seik Weng'
'Tiekink, Edward R. T.'

_publ_section_title
;
 5-Chloro-3,6-dimethyl-1-phenyl-1<i>H</i>,4<i>H</i>-pyrano[2,3-<i>c</i>]pyrazol-4-one
;
_journal_coeditor_code SU2466
_journal_issue 7
_journal_name_full 'Acta Crystallographica Section E'
_journal_page_first o2257
_journal_paper_doi 10.1107/S1600536812028528
_journal_volume 68
_journal_year 2012
_chemical_formula_iupac 'C14 H11 Cl N2 O2'
_chemical_formula_moiety 'C14 H11 Cl N2 O2'
_chemical_formula_sum 'C14 H11 Cl N2 O2'
_chemical_formula_weight 274.70
_chemical_name_systematic
;
5-Chloro-3,6-dimethyl-1-phenyl-1<i>H</i>,4<i>H</i>-
pyrano[2,3-<i>c</i>]pyrazol-4-one
;
_space_group_IT_number 61
_symmetry_cell_setting orthorhombic
_symmetry_space_group_name_Hall '-P 2ac 2ab'
_symmetry_space_group_name_H-M 'P b c a'
_atom_sites_solution_hydrogens geom
_atom_sites_solution_primary direct
_atom_sites_solution_secondary difmap
_audit_creation_method SHELXL-97
_cell_angle_alpha 90.00
_cell_angle_beta 90.00
_cell_angle_gamma 90.00
_cell_formula_units_Z 16
_cell_length_a 11.8864(4)
_cell_length_b 13.6276(5)
_cell_length_c 31.0273(10)
_cell_measurement_reflns_used 5991
_cell_measurement_temperature 100(2)
_cell_measurement_theta_max 27.5019
_cell_measurement_theta_min 2.2690
_cell_volume 5025.9(3)
_computing_cell_refinement 'CrysAlis PRO (Agilent, 2012)'
_computing_data_collection 'CrysAlis PRO (Agilent, 2012)'
_computing_data_reduction 'CrysAlis PRO (Agilent, 2012)'
_computing_molecular_graphics 'ORTEP-3 (Farrugia, 1997) and DIAMOND (Brandenburg, 2006)'
_computing_publication_material 'publCIF (Westrip, 2010)'
_computing_structure_refinement 'SHELXL97 (Sheldrick, 2008)'
_computing_structure_solution 'SHELXS97 (Sheldrick, 2008)'
_diffrn_ambient_temperature 100(2)
_diffrn_detector_area_resol_mean 10.4041
_diffrn_measured_fraction_theta_full 0.998
_diffrn_measured_fraction_theta_max 0.998
_diffrn_measurement_device_type 'Agilent SuperNova Dual diffractometer with an Atlas detector'
_diffrn_measurement_method '\w scan'
_diffrn_radiation_monochromator Mirror
_diffrn_radiation_source 'SuperNova (Mo) X-ray Source'
_diffrn_radiation_type MoK\a
_diffrn_radiation_wavelength 0.71073
_diffrn_reflns_av_R_equivalents 0.0408
_diffrn_reflns_av_sigmaI/netI 0.0460
_diffrn_reflns_limit_h_max 15
_diffrn_reflns_limit_h_min -14
_diffrn_reflns_limit_k_max 10
_diffrn_reflns_limit_k_min -17
_diffrn_reflns_limit_l_max 40
_diffrn_reflns_limit_l_min -23
_diffrn_reflns_number 17994
_diffrn_reflns_theta_full 27.56
_diffrn_reflns_theta_max 27.56
_diffrn_reflns_theta_min 2.37
_diffrn_standards_decay_% 0
_diffrn_standards_interval_count 0
_diffrn_standards_interval_time 0
_diffrn_standards_number 0
_exptl_absorpt_coefficient_mu 0.302
_exptl_absorpt_correction_T_max 1.00000
_exptl_absorpt_correction_T_min 0.81681
_exptl_absorpt_correction_type multi-scan
_exptl_absorpt_process_details '(CrysAlis PRO; Agilent, 2012)'
_exptl_crystal_colour colourless
_exptl_crystal_density_diffrn 1.452
_exptl_crystal_density_method 'not measured'
_exptl_crystal_description prism
_exptl_crystal_F_000 2272
_exptl_crystal_size_max 0.40
_exptl_crystal_size_mid 0.20
_exptl_crystal_size_min 0.20
_refine_diff_density_max 0.564
_refine_diff_density_min -0.369
_refine_ls_extinction_method none
_refine_ls_goodness_of_fit_ref 1.031
_refine_ls_hydrogen_treatment constr
_refine_ls_matrix_type full
_refine_ls_number_parameters 347
_refine_ls_number_reflns 5796
_refine_ls_number_restraints 0
_refine_ls_restrained_S_all 1.031
_refine_ls_R_factor_all 0.0606
_refine_ls_R_factor_gt 0.0444
_refine_ls_shift/su_max 0.001
_refine_ls_shift/su_mean 0.000
_refine_ls_structure_factor_coef Fsqd
_refine_ls_weighting_details 'calc w=1/[\s^2^(Fo^2^)+(0.0556P)^2^+1.8272P] where P=(Fo^2^+2Fc^2^)/3'
_refine_ls_weighting_scheme calc
_refine_ls_wR_factor_gt 0.1064
_refine_ls_wR_factor_ref 0.1173
_reflns_number_gt 4522
_reflns_number_total 5796
_reflns_threshold_expression I>2\s(I)
_cod_data_source_file su2466.cif
_cod_data_source_block I
_cod_database_code 2235641
_cod_database_fobs_code 2235641

loop_
_symmetry_equiv_pos_as_xyz
'x, y, z'
'-x+1/2, -y, z+1/2'
'-x, y+1/2, -z+1/2'
'x+1/2, -y+1/2, -z'
'-x, -y, -z'
'x-1/2, y, -z-1/2'
'x, -y-1/2, z-1/2'
'-x-1/2, y-1/2, z'

loop_
_atom_site_type_symbol
_atom_site_label
_atom_site_fract_x
_atom_site_fract_y
_atom_site_fract_z
_atom_site_U_iso_or_equiv
_atom_site_adp_type
_atom_site_calc_flag
_atom_site_refinement_flags
_atom_site_occupancy
_atom_site_symmetry_multiplicity
Cl Cl1 0.47784(4) 0.10807(4) 0.536902(15) 0.02329(13) Uani d . 1 1
Cl Cl2 0.02904(4) 0.13031(4) 0.482067(16) 0.02722(14) Uani d . 1 1
O O1 0.80047(10) 0.08977(9) 0.56939(4) 0.0182(3) Uani d . 1 1
O O2 0.49310(11) 0.08983(10) 0.63216(5) 0.0250(3) Uani d . 1 1
O O3 0.10832(10) 0.18078(9) 0.36014(4) 0.0182(3) Uani d . 1 1
O O4 0.27633(11) 0.13467(10) 0.47565(4) 0.0241(3) Uani d . 1 1
N N1 0.87843(13) 0.06692(12) 0.63947(5) 0.0173(3) Uani d . 1 1
N N2 0.83780(13) 0.05555(11) 0.68112(5) 0.0190(3) Uani d . 1 1
N N3 0.29023(13) 0.18475(11) 0.32886(5) 0.0187(3) Uani d . 1 1
N N4 0.40146(12) 0.17885(12) 0.34252(5) 0.0204(3) Uani d . 1 1
C C1 0.72337(17) 0.10797(16) 0.49990(6) 0.0240(4) Uani d . 1 1
H H1A 0.6531 0.1003 0.4837 0.036 Uiso calc R 1 1
H H1B 0.7769 0.0573 0.4909 0.036 Uiso calc R 1 1
H H1C 0.7553 0.1730 0.4942 0.036 Uiso calc R 1 1
C C2 0.70039(15) 0.09791(13) 0.54658(6) 0.0186(4) Uani d . 1 1
C C3 0.59974(15) 0.09712(14) 0.56689(6) 0.0192(4) Uani d . 1 1
C C4 0.58537(15) 0.08820(13) 0.61417(6) 0.0186(4) Uani d . 1 1
C C5 0.69231(15) 0.07793(13) 0.63565(6) 0.0168(4) Uani d . 1 1
C C6 0.79054(15) 0.07976(13) 0.61251(6) 0.0164(4) Uani d . 1 1
C C7 0.65511(17) 0.05340(15) 0.71804(6) 0.0237(4) Uani d . 1 1
H H7A 0.7022 0.0369 0.7429 0.035 Uiso calc R 1 1
H H7B 0.5990 0.0017 0.7136 0.035 Uiso calc R 1 1
H H7C 0.6169 0.1160 0.7233 0.035 Uiso calc R 1 1
C C8 0.72680(15) 0.06198(13) 0.67899(6) 0.0184(4) Uani d . 1 1
C C9 0.99726(15) 0.06552(13) 0.63192(6) 0.0172(4) Uani d . 1 1
C C10 1.06841(16) 0.04123(15) 0.66587(6) 0.0221(4) Uani d . 1 1
H H10 1.0387 0.0267 0.6936 0.027 Uiso calc R 1 1
C C11 1.18377(16) 0.03853(16) 0.65855(7) 0.0256(4) Uani d . 1 1
H H11 1.2330 0.0215 0.6815 0.031 Uiso calc R 1 1
C C12 1.22826(16) 0.06032(15) 0.61829(7) 0.0235(4) Uani d . 1 1
H H12 1.3072 0.0582 0.6136 0.028 Uiso calc R 1 1
C C13 1.15581(16) 0.08529(15) 0.58498(7) 0.0240(4) Uani d . 1 1
H H13 1.1856 0.1008 0.5574 0.029 Uiso calc R 1 1
C C14 1.04043(16) 0.08789(15) 0.59154(6) 0.0221(4) Uani d . 1 1
H H14 0.9913 0.1048 0.5686 0.027 Uiso calc R 1 1
C C15 -0.07309(16) 0.17796(15) 0.39208(6) 0.0216(4) Uani d . 1 1
H H15A -0.1128 0.1366 0.4130 0.032 Uiso calc R 1 1
H H15B -0.0929 0.1574 0.3628 0.032 Uiso calc R 1 1
H H15C -0.0949 0.2466 0.3963 0.032 Uiso calc R 1 1
C C16 0.05018(16) 0.16775(13) 0.39842(6) 0.0181(4) Uani d . 1 1
C C17 0.10543(16) 0.15005(14) 0.43572(6) 0.0189(4) Uani d . 1 1
C C18 0.22949(16) 0.14778(13) 0.44089(6) 0.0176(4) Uani d . 1 1
C C19 0.28413(15) 0.16257(13) 0.39974(6) 0.0177(4) Uani d . 1 1
C C20 0.22119(15) 0.17546(13) 0.36295(6) 0.0169(4) Uani d . 1 1
C C21 0.50367(16) 0.15383(15) 0.41053(7) 0.0240(4) Uani d . 1 1
H H21A 0.5689 0.1630 0.3916 0.036 Uiso calc R 1 1
H H21B 0.5061 0.0880 0.4232 0.036 Uiso calc R 1 1
H H21C 0.5053 0.2030 0.4336 0.036 Uiso calc R 1 1
C C22 0.39769(15) 0.16529(13) 0.38481(6) 0.0187(4) Uani d . 1 1
C C23 0.26647(16) 0.19886(13) 0.28403(6) 0.0186(4) Uani d . 1 1
C C24 0.34540(16) 0.24761(14) 0.25905(6) 0.0213(4) Uani d . 1 1
H H24 0.4129 0.2716 0.2716 0.026 Uiso calc R 1 1
C C25 0.32434(17) 0.26094(15) 0.21537(6) 0.0257(4) Uani d . 1 1
H H25 0.3779 0.2940 0.1979 0.031 Uiso calc R 1 1
C C26 0.22545(17) 0.22611(15) 0.19720(6) 0.0264(5) Uani d . 1 1
H H26 0.2114 0.2355 0.1673 0.032 Uiso calc R 1 1
C C27 0.14728(17) 0.17781(15) 0.22247(6) 0.0234(4) Uani d . 1 1
H H27 0.0796 0.1542 0.2099 0.028 Uiso calc R 1 1
C C28 0.16698(16) 0.16358(15) 0.26614(6) 0.0218(4) Uani d . 1 1
H H28 0.1134 0.1303 0.2835 0.026 Uiso calc R 1 1

loop_
_atom_site_aniso_label
_atom_site_aniso_U_11
_atom_site_aniso_U_22
_atom_site_aniso_U_33
_atom_site_aniso_U_12
_atom_site_aniso_U_13
_atom_site_aniso_U_23
Cl1 0.0166(2) 0.0292(3) 0.0240(3) 0.00225(19) -0.00503(18) -0.0020(2)
Cl2 0.0242(3) 0.0396(3) 0.0178(2) -0.0002(2) 0.00323(18) 0.0053(2)
O1 0.0145(6) 0.0254(7) 0.0146(7) 0.0014(5) -0.0003(5) -0.0012(5)
O2 0.0145(7) 0.0334(8) 0.0270(8) 0.0006(6) 0.0026(6) -0.0034(6)
O3 0.0147(6) 0.0240(7) 0.0161(7) 0.0002(5) -0.0003(5) 0.0024(5)
O4 0.0233(7) 0.0314(8) 0.0178(7) 0.0013(6) -0.0047(5) 0.0031(6)
N1 0.0139(7) 0.0234(8) 0.0146(8) -0.0006(6) 0.0011(6) -0.0014(6)
N2 0.0179(8) 0.0240(8) 0.0150(8) -0.0006(7) 0.0027(6) -0.0019(6)
N3 0.0155(8) 0.0240(8) 0.0165(8) 0.0009(6) -0.0017(6) 0.0012(6)
N4 0.0155(8) 0.0241(8) 0.0215(9) -0.0006(7) -0.0035(6) 0.0019(7)
C1 0.0196(10) 0.0339(11) 0.0184(10) 0.0001(9) -0.0028(7) -0.0002(8)
C2 0.0164(9) 0.0207(9) 0.0187(9) 0.0021(8) -0.0039(7) -0.0016(8)
C3 0.0158(9) 0.0207(9) 0.0212(10) 0.0018(8) -0.0041(7) -0.0031(8)
C4 0.0171(9) 0.0179(9) 0.0209(10) -0.0010(7) -0.0010(7) -0.0025(7)
C5 0.0154(9) 0.0187(9) 0.0164(9) -0.0006(7) 0.0016(7) -0.0025(7)
C6 0.0169(9) 0.0165(9) 0.0159(9) -0.0005(7) 0.0007(7) -0.0023(7)
C7 0.0213(10) 0.0313(11) 0.0184(10) -0.0020(8) 0.0042(8) -0.0025(8)
C8 0.0188(9) 0.0186(9) 0.0177(10) -0.0006(7) -0.0009(7) -0.0014(7)
C9 0.0129(9) 0.0189(9) 0.0197(10) -0.0001(7) 0.0006(7) -0.0040(7)
C10 0.0175(9) 0.0316(11) 0.0172(10) -0.0002(8) -0.0008(7) -0.0026(8)
C11 0.0179(10) 0.0354(11) 0.0237(11) 0.0016(9) -0.0085(8) -0.0047(9)
C12 0.0129(9) 0.0293(11) 0.0283(11) -0.0003(8) -0.0010(8) -0.0071(9)
C13 0.0200(10) 0.0310(11) 0.0209(10) -0.0020(8) 0.0022(8) -0.0007(8)
C14 0.0196(10) 0.0287(10) 0.0182(10) 0.0007(8) -0.0012(7) 0.0009(8)
C15 0.0183(9) 0.0263(10) 0.0201(10) -0.0006(8) -0.0008(7) 0.0027(8)
C16 0.0189(9) 0.0180(9) 0.0174(9) -0.0007(7) 0.0013(7) -0.0008(7)
C17 0.0204(10) 0.0197(9) 0.0167(9) -0.0009(8) 0.0018(7) 0.0011(7)
C18 0.0203(9) 0.0160(8) 0.0166(9) 0.0008(7) -0.0012(7) 0.0001(7)
C19 0.0177(9) 0.0174(9) 0.0180(9) 0.0002(7) -0.0025(7) 0.0008(7)
C20 0.0163(9) 0.0163(8) 0.0182(9) 0.0012(7) 0.0005(7) 0.0002(7)
C21 0.0182(10) 0.0300(11) 0.0239(11) -0.0017(8) -0.0047(8) 0.0028(9)
C22 0.0174(9) 0.0184(9) 0.0202(10) -0.0014(7) -0.0008(7) 0.0016(7)
C23 0.0217(9) 0.0194(9) 0.0147(9) 0.0046(8) -0.0012(7) 0.0005(7)
C24 0.0201(10) 0.0232(9) 0.0207(10) 0.0016(8) -0.0002(7) -0.0022(8)
C25 0.0272(11) 0.0319(11) 0.0181(10) 0.0012(9) 0.0058(8) 0.0018(8)
C26 0.0318(11) 0.0321(11) 0.0153(10) 0.0069(9) 0.0001(8) 0.0002(8)
C27 0.0216(10) 0.0287(10) 0.0197(10) 0.0040(8) -0.0033(8) -0.0020(8)
C28 0.0200(10) 0.0268(10) 0.0185(10) 0.0013(8) 0.0001(7) 0.0022(8)

loop_
_atom_type_symbol
_atom_type_description
_atom_type_scat_dispersion_real
_atom_type_scat_dispersion_imag
_atom_type_scat_source
C C 0.0033 0.0016 'International Tables Vol C Tables 4.2.6.8 and 6.1.1.4'
H H 0.0000 0.0000 'International Tables Vol C Tables 4.2.6.8 and 6.1.1.4'
N N 0.0061 0.0033 'International Tables Vol C Tables 4.2.6.8 and 6.1.1.4'
O O 0.0106 0.0060 'International Tables Vol C Tables 4.2.6.8 and 6.1.1.4'
Cl Cl 0.1484 0.1585 'International Tables Vol C Tables 4.2.6.8 and 6.1.1.4'

loop_
_geom_angle_atom_site_label_1
_geom_angle_atom_site_label_2
_geom_angle_atom_site_label_3
_geom_angle
C6 O1 C2 115.99(14)
C20 O3 C16 115.74(14)
C6 N1 N2 108.79(14)
C6 N1 C9 131.59(16)
N2 N1 C9 119.60(14)
C8 N2 N1 107.03(15)
C20 N3 N4 109.56(15)
C20 N3 C23 131.01(16)
N4 N3 C23 119.42(15)
C22 N4 N3 106.12(15)
C2 C1 H1A 109.5
C2 C1 H1B 109.5
H1A C1 H1B 109.5
C2 C1 H1C 109.5
H1A C1 H1C 109.5
H1B C1 H1C 109.5
C3 C2 O1 121.32(17)
C3 C2 C1 128.32(17)
O1 C2 C1 110.36(15)
C2 C3 C4 124.33(17)
C2 C3 Cl1 119.35(15)
C4 C3 Cl1 116.32(14)
O2 C4 C5 125.28(18)
O2 C4 C3 123.38(17)
C5 C4 C3 111.33(16)
C6 C5 C8 104.63(16)
C6 C5 C4 120.46(17)
C8 C5 C4 134.88(17)
O1 C6 N1 124.03(16)
O1 C6 C5 126.54(16)
N1 C6 C5 109.41(16)
C8 C7 H7A 109.5
C8 C7 H7B 109.5
H7A C7 H7B 109.5
C8 C7 H7C 109.5
H7A C7 H7C 109.5
H7B C7 H7C 109.5
N2 C8 C5 110.14(16)
N2 C8 C7 121.71(17)
C5 C8 C7 128.14(17)
C14 C9 C10 120.74(17)
C14 C9 N1 120.63(16)
C10 C9 N1 118.63(17)
C11 C10 C9 118.84(18)
C11 C10 H10 120.6
C9 C10 H10 120.6
C12 C11 C10 121.11(18)
C12 C11 H11 119.4
C10 C11 H11 119.4
C11 C12 C13 119.08(18)
C11 C12 H12 120.5
C13 C12 H12 120.5
C14 C13 C12 120.71(19)
C14 C13 H13 119.6
C12 C13 H13 119.6
C13 C14 C9 119.50(18)
C13 C14 H14 120.2
C9 C14 H14 120.2
C16 C15 H15A 109.5
C16 C15 H15B 109.5
H15A C15 H15B 109.5
C16 C15 H15C 109.5
H15A C15 H15C 109.5
H15B C15 H15C 109.5
C17 C16 O3 120.95(16)
C17 C16 C15 127.54(17)
O3 C16 C15 111.49(15)
C16 C17 C18 125.37(17)
C16 C17 Cl2 119.11(15)
C18 C17 Cl2 115.51(14)
O4 C18 C19 126.34(18)
O4 C18 C17 123.30(17)
C19 C18 C17 110.36(16)
C20 C19 C22 103.99(16)
C20 C19 C18 120.39(17)
C22 C19 C18 135.59(17)
O3 C20 N3 123.50(16)
O3 C20 C19 127.05(17)
N3 C20 C19 109.44(16)
C22 C21 H21A 109.5
C22 C21 H21B 109.5
H21A C21 H21B 109.5
C22 C21 H21C 109.5
H21A C21 H21C 109.5
H21B C21 H21C 109.5
N4 C22 C19 110.89(16)
N4 C22 C21 120.85(17)
C19 C22 C21 128.26(17)
C24 C23 C28 121.18(17)
C24 C23 N3 118.27(17)
C28 C23 N3 120.55(17)
C23 C24 C25 119.05(18)
C23 C24 H24 120.5
C25 C24 H24 120.5
C26 C25 C24 120.27(19)
C26 C25 H25 119.9
C24 C25 H25 119.9
C27 C26 C25 120.13(19)
C27 C26 H26 119.9
C25 C26 H26 119.9
C26 C27 C28 120.43(19)
C26 C27 H27 119.8
C28 C27 H27 119.8
C27 C28 C23 118.95(18)
C27 C28 H28 120.5
C23 C28 H28 120.5

loop_
_geom_bond_atom_site_label_1
_geom_bond_atom_site_label_2
_geom_bond_distance
Cl1 C3 1.7285(19)
Cl2 C17 1.7218(19)
O1 C6 1.350(2)
O1 C2 1.389(2)
O2 C4 1.231(2)
O3 C20 1.346(2)
O3 C16 1.386(2)
O4 C18 1.227(2)
N1 C6 1.350(2)
N1 N2 1.388(2)
N1 C9 1.432(2)
N2 C8 1.324(2)
N3 C20 1.345(2)
N3 N4 1.391(2)
N3 C23 1.432(2)
N4 C22 1.326(2)
C1 C2 1.480(3)
C1 H1A 0.9800
C1 H1B 0.9800
C1 H1C 0.9800
C2 C3 1.352(3)
C3 C4 1.482(3)
C4 C5 1.442(3)
C5 C6 1.371(2)
C5 C8 1.423(3)
C7 C8 1.486(3)
C7 H7A 0.9800
C7 H7B 0.9800
C7 H7C 0.9800
C9 C14 1.388(3)
C9 C10 1.391(3)
C10 C11 1.390(3)
C10 H10 0.9500
C11 C12 1.389(3)
C11 H11 0.9500
C12 C13 1.388(3)
C12 H12 0.9500
C13 C14 1.387(3)
C13 H13 0.9500
C14 H14 0.9500
C15 C16 1.485(3)
C15 H15A 0.9800
C15 H15B 0.9800
C15 H15C 0.9800
C16 C17 1.352(3)
C17 C18 1.484(3)
C18 C19 1.447(3)
C19 C20 1.376(2)
C19 C22 1.428(3)
C21 C22 1.499(3)
C21 H21A 0.9800
C21 H21B 0.9800
C21 H21C 0.9800
C23 C24 1.386(3)
C23 C28 1.392(3)
C24 C25 1.390(3)
C24 H24 0.9500
C25 C26 1.387(3)
C25 H25 0.9500
C26 C27 1.382(3)
C26 H26 0.9500
C27 C28 1.389(3)
C27 H27 0.9500
C28 H28 0.9500

loop_
_geom_hbond_atom_site_label_D
_geom_hbond_atom_site_label_H
_geom_hbond_atom_site_label_A
_geom_hbond_site_symmetry_A
_geom_hbond_distance_DH
_geom_hbond_distance_HA
_geom_hbond_distance_DA
_geom_hbond_angle_DHA
C12 H12 O2 1_655 0.95 2.32 3.203(2) 154
C14 H14 Cl2 1_655 0.95 2.74 3.448(2) 132

loop_
_geom_torsion_atom_site_label_1
_geom_torsion_atom_site_label_2
_geom_torsion_atom_site_label_3
_geom_torsion_atom_site_label_4
_geom_torsion
C6 N1 N2 C8 -0.26(19)
C9 N1 N2 C8 178.57(16)
C20 N3 N4 C22 0.45(19)
C23 N3 N4 C22 -179.61(16)
C6 O1 C2 C3 0.9(2)
C6 O1 C2 C1 -179.75(15)
O1 C2 C3 C4 0.3(3)
C1 C2 C3 C4 -178.98(18)
O1 C2 C3 Cl1 179.71(13)
C1 C2 C3 Cl1 0.5(3)
C2 C3 C4 O2 178.32(18)
Cl1 C3 C4 O2 -1.1(2)
C2 C3 C4 C5 -1.5(3)
Cl1 C3 C4 C5 179.05(13)
O2 C4 C5 C6 -178.18(18)
C3 C4 C5 C6 1.6(2)
O2 C4 C5 C8 4.2(3)
C3 C4 C5 C8 -176.02(19)
C2 O1 C6 N1 177.20(16)
C2 O1 C6 C5 -0.7(3)
N2 N1 C6 O1 -177.71(15)
C9 N1 C6 O1 3.6(3)
N2 N1 C6 C5 0.5(2)
C9 N1 C6 C5 -178.13(18)
C8 C5 C6 O1 177.63(16)
C4 C5 C6 O1 -0.6(3)
C8 C5 C6 N1 -0.5(2)
C4 C5 C6 N1 -178.81(16)
N1 N2 C8 C5 -0.1(2)
N1 N2 C8 C7 -179.79(16)
C6 C5 C8 N2 0.4(2)
C4 C5 C8 N2 178.28(19)
C6 C5 C8 C7 -179.94(18)
C4 C5 C8 C7 -2.0(3)
C6 N1 C9 C14 6.0(3)
N2 N1 C9 C14 -172.56(16)
C6 N1 C9 C10 -173.99(18)
N2 N1 C9 C10 7.5(2)
C14 C9 C10 C11 -0.8(3)
N1 C9 C10 C11 179.18(17)
C9 C10 C11 C12 0.5(3)
C10 C11 C12 C13 0.1(3)
C11 C12 C13 C14 -0.5(3)
C12 C13 C14 C9 0.2(3)
C10 C9 C14 C13 0.4(3)
N1 C9 C14 C13 -179.52(17)
C20 O3 C16 C17 -0.6(2)
C20 O3 C16 C15 178.27(15)
O3 C16 C17 C18 3.4(3)
C15 C16 C17 C18 -175.20(18)
O3 C16 C17 Cl2 -177.84(13)
C15 C16 C17 Cl2 3.5(3)
C16 C17 C18 O4 177.47(18)
Cl2 C17 C18 O4 -1.3(2)
C16 C17 C18 C19 -2.8(3)
Cl2 C17 C18 C19 178.44(13)
O4 C18 C19 C20 179.30(18)
C17 C18 C19 C20 -0.4(2)
O4 C18 C19 C22 1.6(3)
C17 C18 C19 C22 -178.2(2)
C16 O3 C20 N3 178.86(16)
C16 O3 C20 C19 -2.8(3)
N4 N3 C20 O3 178.15(15)
C23 N3 C20 O3 -1.8(3)
N4 N3 C20 C19 -0.4(2)
C23 N3 C20 C19 179.65(17)
C22 C19 C20 O3 -178.29(17)
C18 C19 C20 O3 3.3(3)
C22 C19 C20 N3 0.2(2)
C18 C19 C20 N3 -178.16(16)
N3 N4 C22 C19 -0.3(2)
N3 N4 C22 C21 178.95(16)
C20 C19 C22 N4 0.1(2)
C18 C19 C22 N4 178.07(19)
C20 C19 C22 C21 -179.13(18)
C18 C19 C22 C21 -1.1(3)
C20 N3 C23 C24 152.03(19)
N4 N3 C23 C24 -27.9(2)
C20 N3 C23 C28 -28.5(3)
N4 N3 C23 C28 151.54(17)
C28 C23 C24 C25 -0.2(3)
N3 C23 C24 C25 179.24(17)
C23 C24 C25 C26 0.2(3)
C24 C25 C26 C27 -0.1(3)
C25 C26 C27 C28 -0.1(3)
C26 C27 C28 C23 0.1(3)
C24 C23 C28 C27 0.0(3)
N3 C23 C28 C27 -179.40(17)

loop_
_cod_related_entry_id
_cod_related_entry_database
_cod_related_entry_code
1 ChemSpider 300210
